data_7218803
loop_
_publ_author_name
'Wan, Chong-Qing'
'Sun, Xiao-Li'
'Li, Ai-Min'
'Sun, Xin-Zhan'
'Lee, Hung Kay'
'Han, Hong-Liang'
'Che, Guang-Bo'

_publ_section_title
;
 A series of silver(i) coordination polymers of a new linear
 4-((pyridin-4-ylthio)methyl)pyridine ligand: the role of organic and
 inorganic anions
;
_journal_issue 4
_journal_name_full CrystEngComm
_journal_page_first 797
_journal_paper_doi 10.1039/C4CE02029D
_journal_volume 17
_journal_year 2015
_chemical_formula_sum 'C39 H39 Ag3 N6 O9.25 S3'
_chemical_formula_weight 1160.02
_chemical_name_systematic
;
 ?
;
_space_group_crystal_system triclinic
_space_group_IT_number 2
_space_group_name_Hall '-P 1'
_space_group_name_H-M_alt 'P -1'
_symmetry_space_group_name_Hall '-P 1'
_symmetry_space_group_name_H-M 'P -1'
_atom_sites_solution_hydrogens geom
_audit_creation_method SHELXL-2014
_cell_angle_alpha 102.16(3)
_cell_angle_beta 95.99(3)
_cell_angle_gamma 102.80(3)
_cell_formula_units_Z 2
_cell_length_a 10.267(4)
_cell_length_b 12.136(6)
_cell_length_c 22.648(10)
_cell_measurement_temperature 296(2)
_cell_volume 2656(2)
_computing_structure_refinement 'SHELXL-2014 (Sheldrick, 2014)'
_diffrn_ambient_temperature 296(2)
_diffrn_measured_fraction_theta_full 0.986
_diffrn_measured_fraction_theta_max 0.985
_diffrn_radiation_type MoK\a
_diffrn_radiation_wavelength 0.71073
_diffrn_reflns_av_R_equivalents 0.0735
_diffrn_reflns_av_unetI/netI 0.1376
_diffrn_reflns_Laue_measured_fraction_full 0.986
_diffrn_reflns_Laue_measured_fraction_max 0.985
_diffrn_reflns_limit_h_max 12
_diffrn_reflns_limit_h_min -12
_diffrn_reflns_limit_k_max 14
_diffrn_reflns_limit_k_min -14
_diffrn_reflns_limit_l_max 23
_diffrn_reflns_limit_l_min -27
_diffrn_reflns_number 18284
_diffrn_reflns_point_group_measured_fraction_full 0.986
_diffrn_reflns_point_group_measured_fraction_max 0.985
_diffrn_reflns_theta_full 25.242
_diffrn_reflns_theta_max 25.509
_diffrn_reflns_theta_min 2.241
_exptl_absorpt_coefficient_mu 1.263
_exptl_absorpt_correction_T_max 0.7456
_exptl_absorpt_correction_T_min 0.6071
_exptl_absorpt_correction_type multi-scan
_exptl_absorpt_process_details SADABS
_exptl_crystal_colour Colorless
_exptl_crystal_density_diffrn 1.450
_exptl_crystal_description Block
_exptl_crystal_F_000 1156
_exptl_crystal_size_max 0.54
_exptl_crystal_size_mid 0.44
_exptl_crystal_size_min 0.30
_refine_diff_density_max 1.301
_refine_diff_density_min -0.797
_refine_diff_density_rms 0.185
_refine_ls_extinction_method none
_refine_ls_goodness_of_fit_ref 1.023
_refine_ls_hydrogen_treatment constr
_refine_ls_matrix_type full
_refine_ls_number_parameters 533
_refine_ls_number_reflns 9765
_refine_ls_number_restraints 41
_refine_ls_restrained_S_all 1.033
_refine_ls_R_factor_all 0.2515
_refine_ls_R_factor_gt 0.1096
_refine_ls_shift/su_max 0.063
_refine_ls_shift/su_mean 0.000
_refine_ls_structure_factor_coef Fsqd
_refine_ls_weighting_details 'w=1/[\s^2^(Fo^2^)+(0.2000P)^2^] where P=(Fo^2^+2Fc^2^)/3'
_refine_ls_weighting_scheme calc
_refine_ls_wR_factor_gt 0.2943
_refine_ls_wR_factor_ref 0.3996
_reflns_Friedel_coverage 0.000
_reflns_number_gt 3389
_reflns_number_total 9765
_reflns_threshold_expression 'I > 2\s(I)'
_cod_data_source_file c4ce02029d2.cif
_cod_data_source_block CCDC1018763
_cod_depositor_comments
;
The following automatic conversions were performed:

'_exptl_absorpt_correction_type' value 'Multi-Scan' changed to
'multi-scan' according to
/usr/data/users/saulius/crontab/automatic-downloads/rss-feeds/RSC/lib/dictionaries/cif_core.dic
dictionary named 'cif_core.dic' version 2.4.2 from 2011-04-26.

Automatic conversion script
Id: cif_fix_values 2827 2014-09-09 07:05:25Z andrius 

 Adding full bibliography for 7218794--7218803.cif.
;
_cod_database_code 7218803
_shelx_space_group_comment
;
The symmetry employed for this shelxl refinement is uniquely defined
by the following loop, which should always be used as a source of
symmetry information in preference to the above space-group names.
They are only intended as comments.
;
_shelxl_version_number 2014-3

loop_
_space_group_symop_operation_xyz
'x, y, z'
'-x, -y, -z'

loop_
_atom_site_label
_atom_site_type_symbol
_atom_site_fract_x
_atom_site_fract_y
_atom_site_fract_z
_atom_site_U_iso_or_equiv
_atom_site_adp_type
_atom_site_occupancy
_atom_site_site_symmetry_order
_atom_site_calc_flag
_atom_site_refinement_flags_posn
_atom_site_refinement_flags_adp
_atom_site_refinement_flags_occupancy
_atom_site_disorder_assembly
_atom_site_disorder_group
Ag1 Ag 1.11810(4) 0.36466(5) 0.20767(2) 0.10107(17) Uani 1 1 d . . . . .
Ag2 Ag 0.84389(4) 0.33428(4) 0.11627(2) 0.09190(15) Uani 1 1 d . . . . .
Ag3 Ag -0.13119(4) 0.00806(4) 0.46081(2) 0.10032(16) Uani 1 1 d . . . . .
S3 S 0.6614(3) 0.0813(2) 0.34855(13) 0.1150(11) Uani 0.66 1 d D . P A 1
C28 C 0.6559(6) 0.1827(7) 0.4204(3) 0.1405(16) Uani 0.66 1 d D . P A 1
H28A H 0.7307 0.1872 0.4515 0.169 Uiso 0.66 1 calc R U P A 1
H28B H 0.6600 0.2601 0.4143 0.169 Uiso 0.66 1 calc R U P A 1
C28' C 0.6438(7) 0.1175(12) 0.3338(3) 0.1150(11) Uani 0.34 1 d D . P A 2
H28C H 0.6237 0.0334 0.3274 0.138 Uiso 0.34 1 calc R U P A 2
H28D H 0.5713 0.1381 0.3111 0.138 Uiso 0.34 1 calc R U P A 2
S3' S 0.6695(4) 0.1897(5) 0.41603(18) 0.1405(16) Uani 0.34 1 d D . P A 2
O1 O 1.0978(4) 0.5609(4) 0.2463(2) 0.138(2) Uani 1 1 d . . . . .
O2 O 0.8945(4) 0.5352(3) 0.18829(18) 0.1119(17) Uani 1 1 d . . . . .
O3 O 1.0842(4) 0.7763(4) 0.30686(18) 0.1286(19) Uani 1 1 d . . . . .
H3 H 1.1245 0.8127 0.2848 0.193 Uiso 1 1 calc R U . . .
O4 O 0.9322(6) 0.7911(4) 0.4178(2) 0.171(3) Uani 1 1 d . . . . .
O5 O 0.7778(5) 0.8236(4) 0.3566(2) 0.148(2) Uani 1 1 d . . . . .
O6 O 0.9605(7) 0.8754(5) 0.1608(3) 0.243(4) Uani 1 1 d D U . . .
O7 O 1.1191(5) 0.8092(6) 0.2046(3) 0.272(4) Uani 1 1 d D U . . .
N3 N 0.6795(4) 0.2665(3) 0.16162(16) 0.0722(13) Uani 1 1 d . . . . .
N4 N 0.0220(3) 0.1007(4) 0.41998(17) 0.0803(15) Uani 1 1 d . . . . .
N5 N 0.2961(4) 0.0432(4) 0.49080(17) 0.0870(15) Uani 1 1 d . . . . .
N1 N 1.7081(2) 0.6009(2) -0.15942(9) 0.0854(15) Uani 1 1 d G . . . .
C1 C 1.6178(3) 0.4920(2) -0.17133(16) 0.109(3) Uani 1 1 d G . . . .
H1A H 1.6283 0.4310 -0.2015 0.131 Uiso 1 1 calc R U . . .
C2 C 1.5117(3) 0.4744(4) -0.1381(2) 0.132(2) Uani 1 1 d G . . . .
H2A H 1.4513 0.4016 -0.1461 0.159 Uiso 1 1 calc R U . . .
C3 C 1.4960(3) 0.5656(5) -0.09302(19) 0.156(3) Uani 1 1 d DG . . . .
C4 C 1.5863(4) 0.6745(4) -0.08111(15) 0.119(3) Uani 1 1 d G . . . .
H4A H 1.5758 0.7355 -0.0509 0.143 Uiso 1 1 calc R U . . .
C5 C 1.6924(3) 0.6921(3) -0.11431(13) 0.0820(19) Uani 1 1 d G . . . .
H5A H 1.7528 0.7649 -0.1063 0.098 Uiso 1 1 calc R U . . .
S1 S 1.3641(2) 0.57837(16) -0.03465(9) 0.0929(7) Uani 0.8 1 d D . P B 1
C6 C 1.2803(8) 0.4223(5) -0.0605(3) 0.304(4) Uani 0.8 1 d D . P B 1
H6A H 1.2300 0.3997 -0.1017 0.364 Uiso 0.8 1 calc R U P B 1
H6B H 1.3399 0.3721 -0.0553 0.364 Uiso 0.8 1 calc R U P B 1
C6' C 1.4042(8) 0.5848(7) -0.0421(4) 0.0929(7) Uani 0.2 1 d D . P B 2
H6'A H 1.3524 0.6410 -0.0472 0.112 Uiso 0.2 1 calc R U P B 2
H6'B H 1.4550 0.6063 -0.0010 0.112 Uiso 0.2 1 calc R U P B 2
S1' S 1.2992(8) 0.4340(6) -0.0629(4) 0.304(4) Uani 0.2 1 d D . P B 2
C7 C 1.19003(18) 0.4375(2) -0.00938(9) 0.155(3) Uani 1 1 d DG . . . .
C8 C 1.1106(2) 0.3238(2) -0.02334(13) 0.138(4) Uani 1 1 d G . . B .
H8A H 1.1217 0.2696 -0.0569 0.165 Uiso 1 1 calc R U . . .
C9 C 1.0148(3) 0.2912(3) 0.01292(17) 0.110(3) Uani 1 1 d G . . B .
H9A H 0.9617 0.2151 0.0036 0.132 Uiso 1 1 calc R U . . .
N2 N 0.9983(3) 0.3723(4) 0.06312(16) 0.0829(15) Uani 1 1 d G . . B .
C10 C 1.0777(3) 0.4860(3) 0.07708(12) 0.0768(18) Uani 1 1 d G . . B .
H10A H 1.0667 0.5402 0.1107 0.092 Uiso 1 1 calc R U . . .
C11 C 1.1736(2) 0.5186(2) 0.04083(11) 0.110(2) Uani 1 1 d G . . B .
H11A H 1.2267 0.5946 0.0502 0.132 Uiso 1 1 calc R U . . .
C12 C 0.5979(5) 0.1580(4) 0.1457(2) 0.0851(18) Uani 1 1 d . . . . .
H12A H 0.6133 0.1045 0.1128 0.102 Uiso 1 1 calc R U . . .
C13 C 0.4977(5) 0.1247(4) 0.1746(2) 0.086(2) Uani 1 1 d . . . . .
H13A H 0.4453 0.0483 0.1617 0.103 Uiso 1 1 calc R U . . .
C14 C 0.4662(3) 0.1998(4) 0.22434(17) 0.0634(15) Uani 1 1 d D . . . .
C15 C 0.5526(4) 0.3115(4) 0.2421(2) 0.0779(17) Uani 1 1 d . . . . .
H15A H 0.5434 0.3651 0.2764 0.093 Uiso 1 1 calc R U . . .
C16 C 0.6494(5) 0.3395(4) 0.2083(2) 0.0819(19) Uani 1 1 d . . . . .
H16A H 0.7000 0.4165 0.2183 0.098 Uiso 1 1 calc R U . . .
S2 S 0.33465(17) 0.27075(16) 0.31859(8) 0.0946(6) Uani 0.8 1 d D . P C 1
C17 C 0.3572(4) 0.1487(5) 0.2593(2) 0.0820(15) Uani 0.8 1 d D . P C 1
H17A H 0.3851 0.0911 0.2782 0.098 Uiso 0.8 1 calc R U P C 1
H17B H 0.2728 0.1113 0.2316 0.098 Uiso 0.8 1 calc R U P C 1
C17' C 0.2931(10) 0.2618(7) 0.3096(3) 0.0946(6) Uani 0.2 1 d D . P C 2
H17C H 0.3817 0.3069 0.3314 0.114 Uiso 0.2 1 calc R U P C 2
H17D H 0.2449 0.3145 0.2960 0.114 Uiso 0.2 1 calc R U P C 2
S2' S 0.3108(4) 0.1509(5) 0.2432(2) 0.0820(15) Uani 0.2 1 d D . P C 2
C18 C 0.2134(4) 0.1979(4) 0.35240(17) 0.0684(17) Uani 1 1 d D . . . .
C19 C 0.1414(6) 0.0827(5) 0.3318(3) 0.108(3) Uani 1 1 d . . . . .
H19A H 0.1556 0.0353 0.2963 0.129 Uiso 1 1 calc R U . . .
C20 C 0.0489(6) 0.0420(6) 0.3659(3) 0.118(2) Uani 1 1 d . . . . .
H20A H -0.0019 -0.0345 0.3507 0.142 Uiso 1 1 calc R U . . .
C21 C 0.0970(5) 0.2114(4) 0.4400(2) 0.0965(19) Uani 1 1 d . . . . .
H21A H 0.0882 0.2548 0.4778 0.116 Uiso 1 1 calc R U . . .
C22 C 0.1842(6) 0.2615(5) 0.4071(3) 0.109(2) Uani 1 1 d . . . . .
H22A H 0.2266 0.3404 0.4208 0.130 Uiso 1 1 calc R U . . .
C23 C 0.3863(6) 0.1495(6) 0.5158(3) 0.132(3) Uani 1 1 d . . . . .
H23A H 0.3698 0.1962 0.5510 0.158 Uiso 1 1 calc R U . . .
C24 C 0.4930(6) 0.1879(7) 0.4930(3) 0.136(3) Uani 1 1 d . . . . .
H24A H 0.5540 0.2572 0.5143 0.163 Uiso 1 1 calc R U . . .
C25 C 0.5187(4) 0.1307(5) 0.4391(2) 0.092(2) Uani 1 1 d D . . . .
C26 C 0.4315(6) 0.0186(6) 0.4112(2) 0.114(2) Uani 1 1 d . . . . .
H26A H 0.4478 -0.0273 0.3757 0.137 Uiso 1 1 calc R U . . .
C27 C 0.3202(6) -0.0200(6) 0.4391(3) 0.121(3) Uani 1 1 d . . . . .
H27A H 0.2610 -0.0922 0.4211 0.146 Uiso 1 1 calc R U . . .
C29 C 0.78200(19) 0.1662(2) 0.31548(10) 0.093(2) Uani 1 1 d DG . . . .
C30 C 0.8479(3) 0.2832(2) 0.33816(14) 0.101(2) Uani 1 1 d G . . A .
H30A H 0.8285 0.3250 0.3741 0.121 Uiso 1 1 calc R U . . .
C31 C 0.9427(3) 0.3376(3) 0.3071(2) 0.113(2) Uani 1 1 d G . . A .
H31A H 0.9867 0.4159 0.3223 0.136 Uiso 1 1 calc R U . . .
N6 N 0.9716(3) 0.2750(4) 0.25339(19) 0.0848(15) Uani 1 1 d G . . A .
C32 C 0.9058(4) 0.1580(4) 0.23071(14) 0.119(3) Uani 1 1 d G . . A .
H32A H 0.9251 0.1161 0.1948 0.143 Uiso 1 1 calc R U . . .
C33 C 0.8110(3) 0.1036(3) 0.26176(11) 0.131(3) Uani 1 1 d G . . A .
H33A H 0.7669 0.0253 0.2466 0.158 Uiso 1 1 calc R U . . .
C34 C 0.9894(5) 0.5916(4) 0.2320(2) 0.096(2) Uani 1 1 d D . . . .
C35 C 0.9618(5) 0.7053(4) 0.2738(2) 0.087(2) Uani 1 1 d D . . . .
C36 C 0.8779(5) 0.6663(4) 0.3170(2) 0.099(2) Uani 1 1 d D . . . .
H36A H 0.9181 0.6148 0.3362 0.119 Uiso 1 1 calc R U . . .
H36B H 0.7894 0.6219 0.2949 0.119 Uiso 1 1 calc R U . . .
C37 C 0.8599(6) 0.7712(5) 0.3692(2) 0.109(2) Uani 1 1 d D . . . .
C38 C 0.9102(6) 0.7710(5) 0.2379(2) 0.123(3) Uani 1 1 d D . . . .
H38A H 0.8853 0.8336 0.2650 0.148 Uiso 1 1 calc R U . . .
H38B H 0.8277 0.7217 0.2121 0.148 Uiso 1 1 calc R U . . .
C39 C 1.0072(4) 0.8274(5) 0.1947(2) 0.146(3) Uani 1 1 d D U . . .
O1W O 1.1356(9) 0.7057(11) 0.4457(4) 0.483(6) Uani 1 1 d . . . . .
O2W O 1.2861(7) 0.6323(10) 0.3460(4) 0.362(6) Uani 1 1 d . . . . .
O3W O 1.9246(15) 0.9634(11) -0.1068(5) 0.113(5) Uani 0.25 1 d . . P . .

loop_
_atom_site_aniso_label
_atom_site_aniso_U_11
_atom_site_aniso_U_22
_atom_site_aniso_U_33
_atom_site_aniso_U_23
_atom_site_aniso_U_13
_atom_site_aniso_U_12
Ag1 0.07697(19) 0.1403(3) 0.1018(2) 0.0488(2) 0.05882(15) 0.0207(2)
Ag2 0.07316(18) 0.1090(3) 0.1049(2) 0.0421(2) 0.05627(15) 0.0111(2)
Ag3 0.07825(19) 0.1433(3) 0.1097(2) 0.0700(2) 0.06058(15) 0.0313(2)
S3 0.1174(16) 0.0933(16) 0.141(2) 0.0234(15) 0.0374(14) 0.0361(13)
C28 0.141(2) 0.148(3) 0.114(2) 0.013(2) 0.0873(14) -0.014(2)
C28' 0.1174(16) 0.0933(16) 0.141(2) 0.0234(15) 0.0374(14) 0.0361(13)
S3' 0.141(2) 0.148(3) 0.114(2) 0.013(2) 0.0873(14) -0.014(2)
O1 0.102(3) 0.127(3) 0.162(4) -0.022(3) 0.049(2) 0.019(2)
O2 0.123(3) 0.071(2) 0.100(3) -0.022(2) 0.028(2) -0.025(2)
O3 0.131(3) 0.115(3) 0.094(3) -0.025(2) 0.039(2) -0.026(3)
O4 0.246(5) 0.139(4) 0.138(4) 0.028(3) 0.047(4) 0.065(4)
O5 0.115(3) 0.136(4) 0.176(4) -0.001(3) 0.034(3) 0.030(3)
O6 0.331(7) 0.173(5) 0.238(6) 0.061(4) 0.026(6) 0.086(5)
O7 0.231(5) 0.349(8) 0.261(5) 0.138(5) 0.137(4) 0.014(5)
N3 0.073(2) 0.104(2) 0.066(2) 0.0472(17) 0.0304(16) 0.0437(18)
N4 0.0531(17) 0.128(3) 0.079(2) 0.051(2) 0.0367(15) 0.024(2)
N5 0.083(2) 0.116(3) 0.094(2) 0.055(2) 0.0626(15) 0.039(2)
N1 0.071(2) 0.120(3) 0.091(2) 0.0642(19) 0.0419(17) 0.025(2)
C1 0.083(4) 0.091(4) 0.147(5) 0.025(4) 0.009(4) 0.015(3)
C2 0.051(3) 0.173(4) 0.200(4) 0.142(3) 0.005(3) -0.003(3)
C3 0.091(3) 0.289(6) 0.159(4) 0.164(3) 0.063(3) 0.069(4)
C4 0.089(3) 0.194(5) 0.104(4) 0.047(4) 0.054(2) 0.067(3)
C5 0.074(2) 0.107(4) 0.069(3) 0.019(3) 0.0407(19) 0.020(3)
S1 0.1042(12) 0.0816(10) 0.0829(12) 0.0042(9) -0.0063(10) 0.0269(9)
C6 0.349(8) 0.145(5) 0.329(8) -0.068(5) -0.180(6) 0.105(5)
C6' 0.1042(12) 0.0816(10) 0.0829(12) 0.0042(9) -0.0063(10) 0.0269(9)
S1' 0.349(8) 0.145(5) 0.329(8) -0.068(5) -0.180(6) 0.105(5)
C7 0.078(2) 0.324(8) 0.120(3) 0.102(4) 0.0809(19) 0.089(3)
C8 0.090(4) 0.220(8) 0.094(5) 0.017(5) 0.026(3) 0.034(5)
C9 0.082(3) 0.165(5) 0.083(4) 0.005(4) 0.041(2) 0.041(3)
N2 0.0425(16) 0.124(3) 0.087(2) 0.037(2) 0.0360(15) 0.008(2)
C10 0.053(2) 0.101(3) 0.080(3) 0.042(2) 0.019(2) 0.002(2)
C11 0.042(2) 0.184(4) 0.119(3) 0.102(3) 0.009(2) 0.000(3)
C12 0.091(3) 0.046(3) 0.099(3) 0.000(2) 0.049(2) -0.021(2)
C13 0.085(3) 0.061(3) 0.098(4) 0.008(3) 0.033(3) -0.008(3)
C14 0.059(2) 0.068(3) 0.064(2) 0.026(2) 0.0290(18) 0.000(2)
C15 0.074(3) 0.079(3) 0.080(3) 0.028(2) 0.0416(19) -0.005(2)
C16 0.071(3) 0.065(3) 0.109(4) 0.030(3) 0.030(2) 0.000(2)
S2 0.0909(9) 0.0876(10) 0.0997(10) 0.0186(8) 0.0569(7) -0.0050(9)
C17 0.039(2) 0.116(3) 0.088(2) 0.030(2) 0.0233(15) 0.002(2)
C17' 0.0909(9) 0.0876(10) 0.0997(10) 0.0186(8) 0.0569(7) -0.0050(9)
S2' 0.039(2) 0.116(3) 0.088(2) 0.030(2) 0.0233(15) 0.002(2)
C18 0.053(2) 0.087(3) 0.068(3) 0.032(2) 0.016(2) 0.006(2)
C19 0.092(4) 0.079(4) 0.123(5) 0.001(3) 0.030(3) -0.023(3)
C20 0.108(3) 0.110(4) 0.103(4) 0.004(3) 0.057(3) -0.038(3)
C21 0.132(3) 0.066(3) 0.090(3) 0.005(2) 0.083(2) 0.006(3)
C22 0.139(4) 0.058(3) 0.114(4) 0.009(3) 0.061(3) -0.014(3)
C23 0.115(4) 0.124(5) 0.145(5) 0.020(4) 0.071(3) -0.005(4)
C24 0.122(4) 0.172(6) 0.113(4) 0.036(4) 0.074(3) 0.008(4)
C25 0.070(3) 0.106(4) 0.104(4) 0.032(3) 0.029(3) 0.017(3)
C26 0.127(3) 0.169(5) 0.081(3) 0.052(3) 0.070(2) 0.062(3)
C27 0.107(3) 0.140(5) 0.120(4) 0.038(3) 0.074(2) 0.005(4)
C29 0.070(3) 0.098(3) 0.138(4) 0.070(3) 0.040(3) 0.027(3)
C30 0.122(4) 0.124(4) 0.073(3) 0.026(3) 0.048(3) 0.044(3)
C31 0.086(3) 0.146(4) 0.144(4) 0.074(3) 0.073(2) 0.041(3)
N6 0.0621(18) 0.129(3) 0.091(2) 0.0637(19) 0.0442(16) 0.031(2)
C32 0.115(4) 0.149(5) 0.119(4) 0.051(4) 0.057(3) 0.054(4)
C33 0.131(4) 0.119(5) 0.144(5) 0.026(4) 0.077(3) 0.012(4)
C34 0.090(3) 0.104(4) 0.090(3) 0.025(3) 0.0608(19) -0.006(3)
C35 0.082(3) 0.056(3) 0.103(4) -0.004(3) 0.023(3) -0.008(3)
C36 0.126(3) 0.106(4) 0.073(3) 0.022(3) 0.062(2) 0.021(3)
C37 0.119(4) 0.132(4) 0.082(3) 0.050(3) 0.045(3) 0.009(4)
C38 0.142(5) 0.084(4) 0.120(5) 0.006(4) 0.017(4) 0.001(4)
C39 0.141(5) 0.155(5) 0.145(5) 0.031(4) 0.019(4) 0.048(4)
O1W 0.393(7) 0.855(13) 0.184(7) -0.143(8) -0.092(6) 0.441(6)
O2W 0.219(5) 0.614(13) 0.234(8) -0.044(9) -0.029(5) 0.234(6)
O3W 0.215(11) 0.062(7) 0.024(5) -0.008(5) 0.072(5) -0.047(7)

loop_
_atom_type_symbol
_atom_type_description
_atom_type_scat_dispersion_real
_atom_type_scat_dispersion_imag
_atom_type_scat_source
C C 0.0033 0.0016 'International Tables Vol C Tables 4.2.6.8 and 6.1.1.4'
H H 0.0000 0.0000 'International Tables Vol C Tables 4.2.6.8 and 6.1.1.4'
N N 0.0061 0.0033 'International Tables Vol C Tables 4.2.6.8 and 6.1.1.4'
O O 0.0106 0.0060 'International Tables Vol C Tables 4.2.6.8 and 6.1.1.4'
S S 0.1246 0.1234 'International Tables Vol C Tables 4.2.6.8 and 6.1.1.4'
Ag Ag -0.8971 1.1015 'International Tables Vol C Tables 4.2.6.8 and 6.1.1.4'

loop_
_geom_angle_atom_site_label_1
_geom_angle_atom_site_label_2
_geom_angle_atom_site_label_3
_geom_angle
_geom_angle_site_symmetry_1
_geom_angle_site_symmetry_3
N6 Ag1 N1 159.46(14) . 2_865
N6 Ag1 O1 98.72(17) . .
N1 Ag1 O1 100.52(13) 2_865 .
N6 Ag1 Ag2 79.34(12) . .
N1 Ag1 Ag2 109.41(7) 2_865 .
O1 Ag1 Ag2 84.95(11) . .
N2 Ag2 N3 170.59(15) . .
N2 Ag2 O2 97.16(16) . .
N3 Ag2 O2 92.22(14) . .
N2 Ag2 Ag1 76.16(11) . .
N3 Ag2 Ag1 106.14(10) . .
O2 Ag2 Ag1 72.99(11) . .
N4 Ag3 N5 165.58(17) . 2_556
N4 Ag3 Ag3 78.95(11) . 2_556
N5 Ag3 Ag3 106.40(11) 2_556 2_556
C29 S3 C28 102.8(3) . .
C25 C28 S3 104.5(4) . .
C25 C28 H28A 110.8 . .
S3 C28 H28A 110.8 . .
C25 C28 H28B 110.8 . .
S3 C28 H28B 110.8 . .
H28A C28 H28B 108.9 . .
C29 C28' S3' 102.4(4) . .
C29 C28' H28C 111.3 . .
S3' C28' H28C 111.3 . .
C29 C28' H28D 111.3 . .
S3' C28' H28D 111.3 . .
H28C C28' H28D 109.2 . .
C25 S3' C28' 103.5(4) . .
C34 O1 Ag1 121.7(3) . .
C34 O2 Ag2 133.4(4) . .
C35 O3 H3 109.5 . .
C16 N3 C12 115.4(4) . .
C16 N3 Ag2 118.1(3) . .
C12 N3 Ag2 126.4(3) . .
C21 N4 C20 114.3(4) . .
C21 N4 Ag3 128.7(3) . .
C20 N4 Ag3 117.0(3) . .
C27 N5 C23 116.8(5) . .
C27 N5 Ag3 125.8(3) . 2_556
C23 N5 Ag3 117.4(4) . 2_556
C1 N1 C5 120.0 . .
C1 N1 Ag1 122.50(13) . 2_865
C5 N1 Ag1 117.48(13) . 2_865
N1 C1 C2 120.0 . .
N1 C1 H1A 120.0 . .
C2 C1 H1A 120.0 . .
C3 C2 C1 120.0 . .
C3 C2 H2A 120.0 . .
C1 C2 H2A 120.0 . .
C2 C3 C4 120.0 . .
C2 C3 C6' 138.0(4) . .
C4 C3 C6' 101.8(4) . .
C2 C3 S1 133.3(3) . .
C4 C3 S1 106.7(3) . .
C3 C4 C5 120.0 . .
C3 C4 H4A 120.0 . .
C5 C4 H4A 120.0 . .
C4 C5 N1 120.0 . .
C4 C5 H5A 120.0 . .
N1 C5 H5A 120.0 . .
C6 S1 C3 92.2(3) . .
C7 C6 S1 89.0(3) . .
C7 C6 H6A 113.8 . .
S1 C6 H6A 113.8 . .
C7 C6 H6B 113.8 . .
S1 C6 H6B 113.8 . .
H6A C6 H6B 111.0 . .
C3 C6' S1' 95.4(5) . .
C3 C6' H6'A 112.7 . .
S1' C6' H6'A 112.7 . .
C3 C6' H6'B 112.7 . .
S1' C6' H6'B 112.7 . .
H6'A C6' H6'B 110.2 . .
C7 S1' C6' 102.1(5) . .
C8 C7 C11 120.0 . .
C8 C7 C6 98.0(3) . .
C11 C7 C6 141.9(2) . .
C8 C7 S1' 103.4(2) . .
C11 C7 S1' 136.5(2) . .
C7 C8 C9 120.0 . .
C7 C8 H8A 120.0 . .
C9 C8 H8A 120.0 . .
N2 C9 C8 120.0 . .
N2 C9 H9A 120.0 . .
C8 C9 H9A 120.0 . .
C10 N2 C9 120.0 . .
C10 N2 Ag2 117.28(19) . .
C9 N2 Ag2 122.51(19) . .
N2 C10 C11 120.0 . .
N2 C10 H10A 120.0 . .
C11 C10 H10A 120.0 . .
C10 C11 C7 120.0 . .
C10 C11 H11A 120.0 . .
C7 C11 H11A 120.0 . .
C13 C12 N3 122.6(5) . .
C13 C12 H12A 118.7 . .
N3 C12 H12A 118.7 . .
C12 C13 C14 122.6(4) . .
C12 C13 H13A 118.7 . .
C14 C13 H13A 118.7 . .
C15 C14 C13 115.0(4) . .
C15 C14 C17 126.0(4) . .
C13 C14 C17 118.4(4) . .
C15 C14 S2' 128.9(4) . .
C13 C14 S2' 114.6(3) . .
C16 C15 C14 118.3(4) . .
C16 C15 H15A 120.9 . .
C14 C15 H15A 120.9 . .
N3 C16 C15 125.8(4) . .
N3 C16 H16A 117.1 . .
C15 C16 H16A 117.1 . .
C18 S2 C17 100.5(2) . .
C14 C17 S2 107.3(3) . .
C14 C17 H17A 110.3 . .
S2 C17 H17A 110.3 . .
C14 C17 H17B 110.3 . .
S2 C17 H17B 110.3 . .
H17A C17 H17B 108.5 . .
C18 C17' S2' 108.1(5) . .
C18 C17' H17C 110.1 . .
S2' C17' H17C 110.1 . .
C18 C17' H17D 110.1 . .
S2' C17' H17D 110.1 . .
H17C C17' H17D 108.4 . .
C14 S2' C17' 106.8(4) . .
C19 C18 C22 116.8(4) . .
C19 C18 C17' 120.8(4) . .
C22 C18 C17' 120.6(5) . .
C19 C18 S2 126.5(4) . .
C22 C18 S2 116.7(3) . .
C20 C19 C18 116.9(5) . .
C20 C19 H19A 121.6 . .
C18 C19 H19A 121.6 . .
C19 C20 N4 127.4(5) . .
C19 C20 H20A 116.3 . .
N4 C20 H20A 116.3 . .
N4 C21 C22 122.2(4) . .
N4 C21 H21A 118.9 . .
C22 C21 H21A 118.9 . .
C21 C22 C18 122.1(4) . .
C21 C22 H22A 119.0 . .
C18 C22 H22A 119.0 . .
C24 C23 N5 123.5(6) . .
C24 C23 H23A 118.3 . .
N5 C23 H23A 118.3 . .
C23 C24 C25 122.3(6) . .
C23 C24 H24A 118.9 . .
C25 C24 H24A 118.9 . .
C24 C25 C26 117.2(5) . .
C24 C25 C28 116.0(4) . .
C26 C25 C28 125.6(5) . .
C24 C25 S3' 116.9(4) . .
C26 C25 S3' 125.1(4) . .
C27 C26 C25 117.6(5) . .
C27 C26 H26A 121.2 . .
C25 C26 H26A 121.2 . .
N5 C27 C26 122.4(5) . .
N5 C27 H27A 118.8 . .
C26 C27 H27A 118.8 . .
C30 C29 C33 120.0 . .
C30 C29 C28' 119.7(5) . .
C33 C29 C28' 116.4(4) . .
C30 C29 S3 126.87(15) . .
C33 C29 S3 113.12(15) . .
C31 C30 C29 120.0 . .
C31 C30 H30A 120.0 . .
C29 C30 H30A 120.0 . .
C30 C31 N6 120.0 . .
C30 C31 H31A 120.0 . .
N6 C31 H31A 120.0 . .
C31 N6 C32 120.0 . .
C31 N6 Ag1 118.0(2) . .
C32 N6 Ag1 122.0(2) . .
C33 C32 N6 120.0 . .
C33 C32 H32A 120.0 . .
N6 C32 H32A 120.0 . .
C32 C33 C29 120.0 . .
C32 C33 H33A 120.0 . .
C29 C33 H33A 120.0 . .
O2 C34 O1 125.5(5) . .
O2 C34 C35 115.0(4) . .
O1 C34 C35 119.4(4) . .
O3 C35 C38 106.1(4) . .
O3 C35 C36 108.1(4) . .
C38 C35 C36 115.8(5) . .
O3 C35 C34 108.9(4) . .
C38 C35 C34 111.0(4) . .
C36 C35 C34 106.9(4) . .
C35 C36 C37 113.2(4) . .
C35 C36 H36A 108.9 . .
C37 C36 H36A 108.9 . .
C35 C36 H36B 108.9 . .
C37 C36 H36B 108.9 . .
H36A C36 H36B 107.8 . .
O5 C37 O4 126.1(6) . .
O5 C37 C36 118.0(5) . .
O4 C37 C36 115.9(6) . .
C35 C38 C39 117.2(5) . .
C35 C38 H38A 108.0 . .
C39 C38 H38A 108.0 . .
C35 C38 H38B 108.0 . .
C39 C38 H38B 108.0 . .
H38A C38 H38B 107.2 . .
O6 C39 O7 132.8(7) . .
O6 C39 C38 117.5(6) . .
O7 C39 C38 109.7(6) . .

loop_
_geom_bond_atom_site_label_1
_geom_bond_atom_site_label_2
_geom_bond_distance
_geom_bond_site_symmetry_2
Ag1 N6 2.143(2) .
Ag1 N1 2.196(2) 2_865
Ag1 O1 2.421(5) .
Ag1 Ag2 3.2169(15) .
Ag2 N2 2.118(2) .
Ag2 N3 2.164(4) .
Ag2 O2 2.542(4) .
Ag3 N4 2.133(4) .
Ag3 N5 2.159(4) 2_556
Ag3 Ag3 3.1350(15) 2_556
S3 C29 1.763(4) .
S3 C28 1.837(7) .
C28 C25 1.550(7) .
C28 H28A 0.9700 .
C28 H28B 0.9700 .
C28' C29 1.546(8) .
C28' S3' 1.847(8) .
C28' H28C 0.9700 .
C28' H28D 0.9700 .
S3' C25 1.736(6) .
O1 C34 1.280(7) .
O2 C34 1.272(5) .
O3 C35 1.390(6) .
O3 H3 0.8200 .
O4 C37 1.208(7) .
O5 C37 1.208(8) .
O6 C39 1.181(8) .
O7 C39 1.225(7) .
N3 C16 1.340(6) .
N3 C12 1.347(5) .
N4 C21 1.347(6) .
N4 C20 1.370(7) .
N5 C27 1.336(7) .
N5 C23 1.377(7) .
N5 Ag3 2.159(4) 2_556
N1 C1 1.3900 .
N1 C5 1.3900 .
N1 Ag1 2.196(2) 2_865
C1 C2 1.3900 .
C1 H1A 0.9300 .
C2 C3 1.3900 .
C2 H2A 0.9300 .
C3 C4 1.3900 .
C3 C6' 1.576(9) .
C3 S1 1.996(3) .
C4 C5 1.3900 .
C4 H4A 0.9300 .
C5 H5A 0.9300 .
S1 C6 1.837(6) .
C6 C7 1.562(8) .
C6 H6A 0.9700 .
C6 H6B 0.9700 .
C6' S1' 1.841(9) .
C6' H6'A 0.9700 .
C6' H6'B 0.9700 .
S1' C7 1.735(8) .
C7 C8 1.3900 .
C7 C11 1.3900 .
C8 C9 1.3900 .
C8 H8A 0.9300 .
C9 N2 1.3900 .
C9 H9A 0.9300 .
N2 C10 1.3900 .
C10 C11 1.3900 .
C10 H10A 0.9300 .
C11 H11A 0.9300 .
C12 C13 1.311(7) .
C12 H12A 0.9300 .
C13 C14 1.407(6) .
C13 H13A 0.9300 .
C14 C15 1.396(6) .
C14 C17 1.532(6) .
C14 S2' 1.706(6) .
C15 C16 1.344(7) .
C15 H15A 0.9300 .
C16 H16A 0.9300 .
S2 C18 1.707(4) .
S2 C17 1.852(5) .
C17 H17A 0.9700 .
C17 H17B 0.9700 .
C17' C18 1.552(9) .
C17' S2' 1.850(9) .
C17' H17C 0.9700 .
C17' H17D 0.9700 .
C18 C19 1.384(6) .
C18 C22 1.413(7) .
C19 C20 1.359(9) .
C19 H19A 0.9300 .
C20 H20A 0.9300 .
C21 C22 1.348(8) .
C21 H21A 0.9300 .
C22 H22A 0.9300 .
C23 C24 1.296(9) .
C23 H23A 0.9300 .
C24 C25 1.354(8) .
C24 H24A 0.9300 .
C25 C26 1.426(7) .
C26 C27 1.402(8) .
C26 H26A 0.9300 .
C27 H27A 0.9300 .
C29 C30 1.3900 .
C29 C33 1.3900 .
C30 C31 1.3900 .
C30 H30A 0.9300 .
C31 N6 1.3900 .
C31 H31A 0.9300 .
N6 C32 1.3900 .
C32 C33 1.3900 .
C32 H32A 0.9300 .
C33 H33A 0.9300 .
C34 C35 1.600(7) .
C35 C38 1.396(8) .
C35 C36 1.453(7) .
C36 C37 1.603(7) .
C36 H36A 0.9700 .
C36 H36B 0.9700 .
C38 C39 1.614(8) .
C38 H38A 0.9700 .
C38 H38B 0.9700 .

loop_
_geom_torsion_atom_site_label_1
_geom_torsion_atom_site_label_2
_geom_torsion_atom_site_label_3
_geom_torsion_atom_site_label_4
_geom_torsion
_geom_torsion_site_symmetry_1
C29 S3_a C28_a C25 159.7(4) .
C29 C28' S3' C25 -176.9(6) .
C5 N1 C1 C2 0.0 .
Ag1 N1 C1 C2 178.15(13) 2_865
N1 C1 C2 C3 0.0 .
C1 C2 C3 C4 0.0 .
C1 C2 C3 C6' -173.6(6) .
C1 C2 C3 S1 -178.6(3) .
C2 C3 C4 C5 0.0 .
C6' C3 C4 C5 175.6(4) .
S1 C3 C4 C5 178.9(2) .
C3 C4 C5 N1 0.0 .
C1 N1 C5 C4 0.0 .
Ag1 N1 C5 C4 -178.24(13) 2_865
C3 S1 C6 C7 175.0(3) .
C2 C3 C6' S1' -3.5(8) .
C4 C3 C6' S1' -177.8(4) .
S1 C3 C6' S1' 35(3) .
C3 C6' S1' C7 179.2(5) .
S1 C6 C7 C8 177.5(2) .
S1 C6 C7 C11 -6.8(7) .
S1 C6 C7 S1' -10(4) .
C6' S1' C7 C8 -179.0(4) .
C6' S1' C7 C11 -3.8(7) .
C6' S1' C7 C6 174(5) .
C11 C7 C8 C9 0.0 .
C6 C7 C8 C9 176.9(3) .
S1' C7 C8 C9 176.2(3) .
C7 C8 C9 N2 0.0 .
C8 C9 N2 C10 0.0 .
C8 C9 N2 Ag2 174.6(2) .
C9 N2 C10 C11 0.0 .
Ag2 N2 C10 C11 -174.90(19) .
N2 C10 C11 C7 0.0 .
C8 C7 C11 C10 0.0 .
C6 C7 C11 C10 -175.0(5) .
S1' C7 C11 C10 -174.6(5) .
C16 N3 C12 C13 -1.5(8) .
Ag2 N3 C12 C13 -177.9(4) .
N3 C12 C13 C14 0.6(9) .
C12 C13 C14 C15 -2.1(8) .
C12 C13 C14 C17 -173.4(5) .
C12 C13 C14 S2' 165.1(5) .
C13 C14 C15 C16 4.7(7) .
C17 C14 C15 C16 175.2(5) .
S2' C14 C15 C16 -160.3(5) .
C12 N3 C16 C15 4.6(8) .
Ag2 N3 C16 C15 -178.7(4) .
C14 C15 C16 N3 -6.4(8) .
C15 C14 C17 S2 12.6(6) .
C13 C14 C17 S2 -177.1(4) .
S2' C14 C17 S2 -93.3(9) .
C18 S2 C17 C14 -179.4(3) .
C15 C14 S2' C17' -15.6(7) .
C13 C14 S2' C17' 179.3(5) .
C17 C14 S2' C17' 73.5(8) .
C18 C17' S2' C14 -144.0(5) .
S2' C17' C18 C19 -15.7(9) .
S2' C17' C18 C22 -179.7(5) .
S2' C17' C18 S2 102.1(16) .
C17 S2 C18 C19 -9.1(5) .
C17 S2 C18 C22 170.5(4) .
C17 S2 C18 C17' -80.1(13) .
C22 C18 C19 C20 0.4(8) .
C17' C18 C19 C20 -164.2(7) .
S2 C18 C19 C20 -179.9(5) .
C18 C19 C20 N4 -2.8(10) .
C21 N4 C20 C19 0.6(9) .
Ag3 N4 C20 C19 -179.9(6) .
C20 N4 C21 C22 4.2(8) .
Ag3 N4 C21 C22 -175.2(4) .
N4 C21 C22 C18 -6.7(9) .
C19 C18 C22 C21 4.1(8) .
C17' C18 C22 C21 168.8(6) .
S2 C18 C22 C21 -175.6(5) .
C27 N5 C23 C24 -2.2(10) .
Ag3 N5 C23 C24 176.5(6) 2_556
N5 C23 C24 C25 6.0(12) .
C23 C24 C25 C26 -7.0(11) .
C23 C24 C25 C28 -175.4(7) .
C23 C24 C25 S3' -177.3(7) .
S3 C28 C25 C24 177.2(5) .
S3 C28 C25 C26 9.9(8) .
S3 C28 C25 S3' -64(10) .
C28' S3' C25 C24 -163.4(7) .
C28' S3' C25 C26 27.2(8) .
C28' S3' C25 C28 134(11) .
C24 C25 C26 C27 4.7(9) .
C28 C25 C26 C27 171.8(6) .
S3' C25 C26 C27 174.1(5) .
C23 N5 C27 C26 0.1(9) .
Ag3 N5 C27 C26 -178.6(5) 2_556
C25 C26 C27 N5 -1.5(10) .
S3' C28' C29 C30 -41.2(8) .
S3' C28' C29 C33 161.0(4) .
S3' C28' C29 S3 74.9(7) .
C28 S3 C29 C30 -3.6(3) .
C28 S3 C29 C33 175.4(3) .
C28 S3 C29 C28' -80.9(9) .
C33 C29 C30 C31 0.0 .
C28' C29 C30 C31 -157.0(4) .
S3 C29 C30 C31 178.89(19) .
C29 C30 C31 N6 0.0 .
C30 C31 N6 C32 0.0 .
C30 C31 N6 Ag1 179.7(2) .
C31 N6 C32 C33 0.0 .
Ag1 N6 C32 C33 -179.7(2) .
N6 C32 C33 C29 0.0 .
C30 C29 C33 C32 0.0 .
C28' C29 C33 C32 157.7(5) .
S3 C29 C33 C32 -179.03(16) .
Ag2 O2 C34 O1 8.6(9) .
Ag2 O2 C34 C35 -167.3(3) .
Ag1 O1 C34 O2 -15.3(8) .
Ag1 O1 C34 C35 160.4(3) .
O2 C34 C35 O3 -162.1(5) .
O1 C34 C35 O3 21.7(7) .
O2 C34 C35 C38 -45.8(6) .
O1 C34 C35 C38 138.1(5) .
O2 C34 C35 C36 81.3(6) .
O1 C34 C35 C36 -94.8(6) .
O3 C35 C36 C37 53.9(6) .
C38 C35 C36 C37 -64.8(6) .
C34 C35 C36 C37 171.0(4) .
C35 C36 C37 O5 80.1(7) .
C35 C36 C37 O4 -99.1(6) .
O3 C35 C38 C39 53.8(6) .
C36 C35 C38 C39 173.6(4) .
C34 C35 C38 C39 -64.3(5) .
C35 C38 C39 O6 174.3(5) .
C35 C38 C39 O7 -5.2(7) .
